data_7042851
loop_
_publ_author_name
'Mahmood, Qaiser'
'Zemg, Yanning'
'Wang, Xinxin'
'Sun, Yang'
'Sun, Wen Hua'

_publ_section_title
;
 Advancing polyethylene properties by incorporating --NO2 moiety in
 1,2-bis(arylimino)acenaphthylylnickel precatalysts: Synthesis,
 characterization and ethylene polymerization
;
_journal_name_full 'Dalton Trans.'
_journal_paper_doi 10.1039/C7DT01295K
_journal_year 2017
_chemical_formula_moiety 'C54 H43 Br2 N3 Ni O2, C4 H10 O'
_chemical_formula_sum 'C58 H53 Br2 N3 Ni O3'
_chemical_formula_weight 1058.52
_space_group_crystal_system monoclinic
_space_group_IT_number 14
_space_group_name_Hall '-P 2ybc'
_space_group_name_H-M_alt 'P 1 21/c 1'
_symmetry_Int_Tables_number 14
_symmetry_space_group_name_Hall '-P 2ybc'
_symmetry_space_group_name_H-M 'P 1 21/c 1'
_atom_sites_solution_primary direct
_audit_creation_date 2016-10-12
_audit_creation_method
;
Olex2 1.2
(compiled 2016.02.19 svn.r3266 for OlexSys, GUI svn.r5227)
;
_audit_update_record
;
2017-04-09 deposited with the CCDC.
2017-05-01 downloaded from the CCDC.
;
_cell_angle_alpha 90
_cell_angle_beta 94.51(3)
_cell_angle_gamma 90
_cell_formula_units_Z 4
_cell_length_a 14.378(3)
_cell_length_b 11.187(2)
_cell_length_c 30.360(6)
_cell_measurement_reflns_used 14994
_cell_measurement_temperature 173.1500
_cell_measurement_theta_max 27.4853
_cell_measurement_theta_min 1.6191
_cell_volume 4868.2(17)
_computing_cell_refinement 'CrystalClear (Rigaku Inc., 2007)'
_computing_data_collection 'CrystalClear (Rigaku Inc., 2007)'
_computing_data_reduction 'CrystalClear (Rigaku Inc., 2007)'
_computing_molecular_graphics 'Olex2 (Dolomanov et al., 2009)'
_computing_publication_material 'Olex2 (Dolomanov et al., 2009)'
_computing_structure_refinement 'olex2.refine (Bourhis et al., 2015)'
_computing_structure_solution
;
????
;
_diffrn_ambient_temperature 173.1500
_diffrn_detector_area_resol_mean 28.5714
_diffrn_measured_fraction_theta_full 0.9956
_diffrn_measured_fraction_theta_max 0.9960
_diffrn_measurement_details
;
scan:
    Number of images: 360
               Slice: -110.0000 - 70.0000
         Image width: 0.5000
            Exp time: 10.0000
       Rotation axis: Omega
               Omega: 0.0000
                 Chi: 45.0000
                 Phi: 180.0000
                 XTD: 44.9308
              2theta: -19.7950
scan:
    Number of images: 360
               Slice: -110.0000 - 70.0000
         Image width: 0.5000
            Exp time: 10.0000
       Rotation axis: Omega
               Omega: 0.0000
                 Chi: 45.0000
                 Phi: 0.0000
                 XTD: 44.9308
              2theta: -19.7950
scan:
    Number of images: 282
               Slice: -94.0000 - 47.0000
         Image width: 0.5000
            Exp time: 10.0000
       Rotation axis: Omega
               Omega: 0.0000
                 Chi: 45.0000
                 Phi: 90.0000
                 XTD: 44.9308
              2theta: -19.7950
;
_diffrn_measurement_device
;
Saturn724+ (2x2 bin mode)
;
_diffrn_measurement_device_details
;
AFC10: Fixed Chi 2 circle
;
_diffrn_measurement_device_type 'Bruker P4'
_diffrn_measurement_method dtprofit.ref
_diffrn_orient_matrix_type d*Trek
_diffrn_orient_matrix_UB_11 -0.0144
_diffrn_orient_matrix_UB_12 -0.0075
_diffrn_orient_matrix_UB_13 -0.0678
_diffrn_orient_matrix_UB_21 0.0831
_diffrn_orient_matrix_UB_22 0.0257
_diffrn_orient_matrix_UB_23 -0.0206
_diffrn_orient_matrix_UB_31 0.0095
_diffrn_orient_matrix_UB_32 -0.0316
_diffrn_orient_matrix_UB_33 -0.0012
_diffrn_radiation_detector CCD
_diffrn_radiation_monochromator Confocal
_diffrn_radiation_type 'Mo K\a'
_diffrn_radiation_wavelength 0.71073
_diffrn_reflns_av_R_equivalents 0.0482
_diffrn_reflns_av_unetI/netI 0.0327
_diffrn_reflns_limit_h_max 18
_diffrn_reflns_limit_h_min -18
_diffrn_reflns_limit_k_max 14
_diffrn_reflns_limit_k_min -14
_diffrn_reflns_limit_l_max 39
_diffrn_reflns_limit_l_min -39
_diffrn_reflns_number 52064
_diffrn_reflns_theta_full 26.0000
_diffrn_reflns_theta_max 27.48
_diffrn_reflns_theta_min 1.94
_diffrn_source 'Rotating Anode'
_diffrn_source_current 24.0000
_diffrn_source_power 1.2000
_diffrn_source_voltage 50.0000
_exptl_absorpt_coefficient_mu 2.089
_exptl_absorpt_correction_T_max 1.0000
_exptl_absorpt_correction_T_min 0.5613
_exptl_absorpt_correction_type multi-scan
_exptl_crystal_colour brown
_exptl_crystal_colour_primary brown
_exptl_crystal_density_diffrn 1.4442
_exptl_crystal_description needle
_exptl_crystal_F_000 2175.9575
_exptl_crystal_size_max 0.57
_exptl_crystal_size_mid 0.121
_exptl_crystal_size_min 0.091
_refine_diff_density_max 1.3707
_refine_diff_density_min -0.7114
_refine_diff_density_rms 0.1027
_refine_ls_d_res_high 0.7701
_refine_ls_d_res_low 10.4928
_refine_ls_goodness_of_fit_ref 1.0618
_refine_ls_hydrogen_treatment mixed
_refine_ls_matrix_type full
_refine_ls_number_constraints 94
_refine_ls_number_parameters 607
_refine_ls_number_reflns 11117
_refine_ls_number_restraints 0
_refine_ls_restrained_S_all 1.0618
_refine_ls_R_factor_all 0.0562
_refine_ls_R_factor_gt 0.0538
_refine_ls_shift/su_max 0.0000
_refine_ls_shift/su_mean 0.0000
_refine_ls_structure_factor_coef Fsqd
_refine_ls_weighting_details 'w=1/[\s^2^(Fo^2^)+(0.0550P)^2^+11.4340P] where P=(Fo^2^+2Fc^2^)/3'
_refine_ls_weighting_scheme calc
_refine_ls_wR_factor_gt 0.1349
_refine_ls_wR_factor_ref 0.1366
_reflns_Friedel_coverage 0.0
_reflns_limit_h_max 18
_reflns_limit_h_min -18
_reflns_limit_k_max 14
_reflns_limit_k_min 0
_reflns_limit_l_max 39
_reflns_limit_l_min 0
_reflns_number_gt 10593
_reflns_number_total 11117
_reflns_threshold_expression I>=2u(I)
_cod_data_source_file c7dt01295k1.cif
_cod_data_source_block Ni2
_cod_original_cell_volume 4868.1(17)
_cod_database_code 7042851
_diffrn_number_total 11724
_olex2_refinement_description
;
1. Fixed Uiso
 At 1.2 times of:
  All C(H) groups, All C(H,H) groups
 At 1.5 times of:
  All C(H,H,H) groups
2.a Ternary CH refined with riding coordinates:
 C19(H19), C32(H32)
2.b Secondary CH2 refined with riding coordinates:
 C47(H47a,H47b), C52(H52a,H52b), C56(H56a,H56b), C57(H57a,H57b)
2.c Aromatic/amide H refined with riding coordinates:
 C17(H17), C34(H34), C15(H15), C28(H28), C3(H3), C48(H48), C8(H8), C40(H40),
 C10(H10), C4(H4), C50(H50), C38(H38), C27(H27), C31(H31), C35(H35), C25(H25),
 C21(H21), C41(H41), C43(H43), C23(H23), C29(H29), C37(H37), C44(H44), C9(H9),
 C24(H24), C36(H36), C30(H30), C49(H49), C5(H5), C42(H42), C22(H22)
2.d Idealised Me refined as rotating group:
 C53(H53a,H53b,H53c), C54(H54a,H54b,H54c), C55(H55a,H55b,H55c), C58(H58a,H58b,
 H58c)
;
_olex2_submission_special_instructions 'No special instructions were received'

loop_
_space_group_symop_id
_space_group_symop_operation_xyz
1 x,y,z
2 -x,y+1/2,-z+1/2
3 -x,-y,-z
4 x,-y-1/2,z-1/2

loop_
_atom_site_label
_atom_site_type_symbol
_atom_site_fract_x
_atom_site_fract_y
_atom_site_fract_z
_atom_site_U_iso_or_equiv
_atom_site_adp_type
_atom_site_occupancy
_atom_site_refinement_flags_posn
Br1 Br 0.76886(3) 0.39400(3) 0.183063(13) 0.04393(11) Uani 1.000000 .
Ni1 Ni 0.79138(3) 0.60021(4) 0.190317(13) 0.02679(10) Uani 1.000000 .
Br2 Br 0.74640(3) 0.70598(4) 0.250813(12) 0.04061(11) Uani 1.000000 .
N2 N 0.91835(16) 0.6346(2) 0.16757(8) 0.0207(5) Uani 1.000000 .
N1 N 0.74517(15) 0.6867(2) 0.13240(8) 0.0192(4) Uani 1.000000 .
O1 O 0.37864(17) 0.9364(2) 0.05333(9) 0.0385(6) Uani 1.000000 .
C12 C 0.81361(18) 0.7145(2) 0.10989(9) 0.0193(5) Uani 1.000000 .
O2 O 0.34000(14) 0.7527(2) 0.03889(8) 0.0316(5) Uani 1.000000 .
C26 C 0.7438(2) 0.9950(3) 0.12949(10) 0.0241(6) Uani 1.000000 .
N3 N 0.39341(16) 0.8283(2) 0.05526(8) 0.0245(5) Uani 1.000000 .
C18 C 0.61985(19) 0.8343(2) 0.12427(9) 0.0206(5) Uani 1.000000 .
C16 C 0.48239(18) 0.7879(3) 0.07789(9) 0.0217(5) Uani 1.000000 .
C14 C 0.59808(18) 0.6347(2) 0.09069(9) 0.0199(5) Uani 1.000000 .
C13 C 0.65228(18) 0.7187(2) 0.11520(9) 0.0196(5) Uani 1.000000 .
C20 C 0.6171(2) 0.9932(3) 0.18340(10) 0.0245(6) Uani 1.000000 .
C19 C 0.67781(19) 0.9199(3) 0.15465(9) 0.0217(5) Uani 1.000000 .
H19 H 0.71724(19) 0.8696(3) 0.17489(9) 0.0260(6) Uiso 1.000000 R
C53 C 1.0439(2) 0.8965(3) 0.21336(12) 0.0351(7) Uani 1.000000 .
H53a H 1.0297(17) 0.8898(13) 0.18203(14) 0.0527(11) Uiso 1.000000 GR
H53b H 1.0173(14) 0.9689(3) 0.2238(7) 0.0527(11) Uiso 1.000000 GR
H53c H 1.1104(3) 0.8981(14) 0.2198(8) 0.0527(11) Uiso 1.000000 GR
C11 C 0.8236(2) 0.7696(3) 0.06669(9) 0.0223(5) Uani 1.000000 .
C33 C 0.5608(2) 0.4116(3) 0.08375(10) 0.0250(6) Uani 1.000000 .
C2 C 0.9765(2) 0.7314(3) 0.09940(10) 0.0228(5) Uani 1.000000 .
C17 C 0.53320(19) 0.8682(3) 0.10444(9) 0.0218(5) Uani 1.000000 .
H17 H 0.50989(19) 0.9444(3) 0.10907(9) 0.0262(6) Uiso 1.000000 R
C34 C 0.5019(2) 0.4062(3) 0.11793(12) 0.0350(7) Uani 1.000000 .
H34 H 0.5054(2) 0.4656(3) 0.13945(12) 0.0420(9) Uiso 1.000000 R
C7 C 0.9208(2) 0.7767(3) 0.06244(10) 0.0227(5) Uani 1.000000 .
C15 C 0.51098(19) 0.6711(3) 0.07152(9) 0.0220(5) Uani 1.000000 .
H15 H 0.47296(19) 0.6180(3) 0.05481(9) 0.0264(6) Uiso 1.000000 R
C46 C 1.0466(2) 0.6737(3) 0.22329(10) 0.0246(6) Uani 1.000000 .
C28 C 0.8982(2) 1.0776(3) 0.12478(12) 0.0372(8) Uani 1.000000 .
H28 H 0.9602(2) 1.0836(3) 0.13584(12) 0.0446(9) Uiso 1.000000 R
C51 C 1.0533(2) 0.4991(3) 0.17437(10) 0.0252(6) Uani 1.000000 .
C39 C 0.6991(2) 0.5036(2) 0.04667(10) 0.0239(6) Uani 1.000000 .
C45 C 1.00882(19) 0.6023(3) 0.18857(9) 0.0216(5) Uani 1.000000 .
C32 C 0.63570(19) 0.5087(2) 0.08475(10) 0.0214(5) Uani 1.000000 .
H32 H 0.67660(19) 0.4929(2) 0.11147(10) 0.0257(6) Uiso 1.000000 R
C1 C 0.91099(18) 0.6873(2) 0.12996(9) 0.0201(5) Uani 1.000000 .
C3 C 1.0723(2) 0.7381(3) 0.10038(11) 0.0290(6) Uani 1.000000 .
H3 H 1.1098(2) 0.7101(3) 0.12455(11) 0.0347(8) Uiso 1.000000 R
C48 C 1.1318(2) 0.6381(3) 0.24476(10) 0.0295(6) Uani 1.000000 .
H48 H 1.1590(2) 0.6840(3) 0.26784(10) 0.0354(8) Uiso 1.000000 R
C47 C 1.0032(2) 0.7894(3) 0.23642(11) 0.0292(6) Uani 1.000000 .
H47a H 1.0136(2) 0.7995(3) 0.26816(11) 0.0350(8) Uiso 1.000000 R
H47b H 0.9364(2) 0.7862(3) 0.22896(11) 0.0350(8) Uiso 1.000000 R
C8 C 0.8945(2) 0.8678(3) -0.00882(11) 0.0331(7) Uani 1.000000 .
H8 H 0.9162(2) 0.8998(3) -0.03437(11) 0.0397(8) Uiso 1.000000 R
C40 C 0.7887(2) 0.4576(3) 0.05445(11) 0.0301(6) Uani 1.000000 .
H40 H 0.8083(2) 0.4284(3) 0.08234(11) 0.0361(8) Uiso 1.000000 R
C10 C 0.7630(2) 0.8127(3) 0.03321(10) 0.0283(6) Uani 1.000000 .
H10 H 0.6989(2) 0.8100(3) 0.03547(10) 0.0340(7) Uiso 1.000000 R
C6 C 0.9590(2) 0.8264(3) 0.02557(10) 0.0275(6) Uani 1.000000 .
C4 C 1.1118(2) 0.7889(3) 0.06344(12) 0.0345(7) Uani 1.000000 .
H4 H 1.1764(2) 0.7938(3) 0.06366(12) 0.0414(9) Uiso 1.000000 R
C50 C 1.1373(2) 0.4673(3) 0.19718(11) 0.0292(6) Uani 1.000000 .
H50 H 1.1681(2) 0.3988(3) 0.18887(11) 0.0350(8) Uiso 1.000000 R
C38 C 0.5540(2) 0.3215(3) 0.05181(12) 0.0317(7) Uani 1.000000 .
H38 H 0.5926(2) 0.3229(3) 0.02863(12) 0.0380(8) Uiso 1.000000 R
C27 C 0.8364(2) 1.0052(3) 0.14552(11) 0.0289(6) Uani 1.000000 .
H27 H 0.8576(2) 0.9627(3) 0.17067(11) 0.0346(8) Uiso 1.000000 R
C31 C 0.7135(2) 1.0584(3) 0.09153(11) 0.0327(7) Uani 1.000000 .
H31 H 0.6517(2) 1.0519(3) 0.08021(11) 0.0393(8) Uiso 1.000000 R
C35 C 0.4380(3) 0.3140(3) 0.12049(15) 0.0445(9) Uani 1.000000 .
H35 H 0.3995(3) 0.3118(3) 0.14368(15) 0.0534(11) Uiso 1.000000 R
C25 C 0.5622(3) 0.9339(3) 0.21202(13) 0.0380(8) Uani 1.000000 .
H25 H 0.5622(3) 0.8508(3) 0.21257(13) 0.0456(9) Uiso 1.000000 R
C21 C 0.6175(3) 1.1168(3) 0.18389(13) 0.0399(8) Uani 1.000000 .
H21 H 0.6539(3) 1.1588(3) 0.16512(13) 0.0478(10) Uiso 1.000000 R
C52 C 1.0123(2) 0.4259(3) 0.13570(11) 0.0319(7) Uani 1.000000 .
H52a H 0.9551(2) 0.3892(3) 0.14387(11) 0.0382(8) Uiso 1.000000 R
H52b H 0.9961(2) 0.4795(3) 0.11115(11) 0.0382(8) Uiso 1.000000 R
C41 C 0.8492(2) 0.4546(3) 0.02093(13) 0.0397(8) Uani 1.000000 .
H41 H 0.9092(2) 0.4243(3) 0.02650(13) 0.0477(10) Uiso 1.000000 R
C43 C 0.7308(3) 0.5420(3) -0.02882(12) 0.0393(8) Uani 1.000000 .
H43 H 0.7112(3) 0.5701(3) -0.05685(12) 0.0471(9) Uiso 1.000000 R
C23 C 0.5074(3) 1.1170(4) 0.24032(14) 0.0477(10) Uani 1.000000 .
H23 H 0.4705(3) 1.1583(4) 0.25901(14) 0.0573(12) Uiso 1.000000 R
C29 C 0.8659(3) 1.1413(3) 0.08710(12) 0.0385(8) Uani 1.000000 .
H29 H 0.9064(3) 1.1909(3) 0.07320(12) 0.0462(9) Uiso 1.000000 R
C37 C 0.4894(3) 0.2295(3) 0.05469(14) 0.0407(8) Uani 1.000000 .
H37 H 0.4853(3) 0.1699(3) 0.03328(14) 0.0488(10) Uiso 1.000000 R
C44 C 0.6706(2) 0.5453(3) 0.00468(11) 0.0311(7) Uani 1.000000 .
H44 H 0.6107(2) 0.5758(3) -0.00101(11) 0.0373(8) Uiso 1.000000 R
C9 C 0.7997(3) 0.8609(3) -0.00462(11) 0.0344(7) Uani 1.000000 .
H9 H 0.7588(3) 0.8890(3) -0.02753(11) 0.0412(8) Uiso 1.000000 R
C24 C 0.5075(3) 0.9958(4) 0.23967(14) 0.0468(9) Uani 1.000000 .
H24 H 0.4704(3) 0.9538(4) 0.25807(14) 0.0561(11) Uiso 1.000000 R
C36 C 0.4316(3) 0.2255(3) 0.08861(15) 0.0437(9) Uani 1.000000 .
H36 H 0.3886(3) 0.1638(3) 0.09013(15) 0.0525(11) Uiso 1.000000 R
C30 C 0.7745(3) 1.1312(3) 0.07036(12) 0.0382(8) Uani 1.000000 .
H30 H 0.7536(3) 1.1729(3) 0.04499(12) 0.0459(9) Uiso 1.000000 R
C49 C 1.1760(2) 0.5355(3) 0.23208(11) 0.0339(7) Uani 1.000000 .
H49 H 1.2320(2) 0.5121(3) 0.24700(11) 0.0407(8) Uiso 1.000000 R
C54 C 1.0761(3) 0.3280(4) 0.12008(15) 0.0452(9) Uani 1.000000 .
H54a H 1.0499(12) 0.296(2) 0.0925(5) 0.0678(14) Uiso 1.000000 GR
H54b H 1.1366(7) 0.3610(7) 0.1162(10) 0.0678(14) Uiso 1.000000 GR
H54c H 1.0819(18) 0.2653(14) 0.1417(5) 0.0678(14) Uiso 1.000000 GR
C5 C 1.0584(2) 0.8312(3) 0.02729(11) 0.0330(7) Uani 1.000000 .
H5 H 1.0873(2) 0.8633(3) 0.00364(11) 0.0397(8) Uiso 1.000000 R
C42 C 0.8202(3) 0.4967(3) -0.02054(14) 0.0449(9) Uani 1.000000 .
H42 H 0.8606(3) 0.4948(3) -0.04299(14) 0.0539(11) Uiso 1.000000 R
C22 C 0.5633(4) 1.1785(4) 0.21268(16) 0.0554(11) Uani 1.000000 .
H22 H 0.5646(4) 1.2616(4) 0.21331(16) 0.0665(13) Uiso 1.000000 R
O3 O 1.28502(19) 0.8302(3) 0.14332(9) 0.0437(6) Uani 1.000000 .
C56 C 1.2908(3) 0.9488(4) 0.16074(14) 0.0473(9) Uani 1.000000 .
H56a H 1.2749(3) 0.9484(4) 0.19121(14) 0.0567(11) Uiso 1.000000 R
H56b H 1.3540(3) 0.9786(4) 0.16007(14) 0.0567(11) Uiso 1.000000 R
C55 C 1.2244(3) 1.0292(4) 0.13358(14) 0.0459(9) Uani 1.000000 .
H55a H 1.2372(15) 1.024(2) 0.1031(2) 0.0688(13) Uiso 1.000000 GR
H55b H 1.1614(3) 1.0041(18) 0.1367(8) 0.0688(13) Uiso 1.000000 GR
H55c H 1.2323(16) 1.1101(6) 0.1437(7) 0.0688(13) Uiso 1.000000 GR
C57 C 1.3320(3) 0.7454(4) 0.17053(14) 0.0513(10) Uani 1.000000 .
H57a H 1.3973(3) 0.7672(4) 0.17542(14) 0.0615(12) Uiso 1.000000 R
H57b H 1.3056(3) 0.7433(4) 0.19894(14) 0.0615(12) Uiso 1.000000 R
C58 C 1.3236(3) 0.6249(4) 0.14930(16) 0.0547(11) Uani 1.000000 .
H58a H 1.352(2) 0.6267(10) 0.1216(6) 0.0821(16) Uiso 1.000000 GR
H58b H 1.355(2) 0.5667(7) 0.1684(5) 0.0821(16) Uiso 1.000000 GR
H58c H 1.2589(3) 0.6040(14) 0.1442(11) 0.0821(16) Uiso 1.000000 GR

loop_
_atom_site_aniso_label
_atom_site_aniso_U_11
_atom_site_aniso_U_22
_atom_site_aniso_U_33
_atom_site_aniso_U_12
_atom_site_aniso_U_13
_atom_site_aniso_U_23
Br1 0.0510(2) 0.02831(18) 0.0496(2) -0.00491(15) -0.01372(17) 0.00936(15)
Ni1 0.02189(19) 0.0286(2) 0.0293(2) -0.00093(15) -0.00158(15) 0.00562(15)
Br2 0.0422(2) 0.0429(2) 0.03730(19) -0.00380(15) 0.00666(14) -0.00289(15)
N2 0.0180(11) 0.0185(11) 0.0246(11) 0.0012(9) -0.0040(9) 0.0009(9)
N1 0.0150(10) 0.0165(10) 0.0254(11) 0.0015(8) -0.0030(8) -0.0008(9)
O1 0.0315(12) 0.0268(12) 0.0547(15) 0.0086(10) -0.0133(11) 0.0006(11)
C12 0.0174(12) 0.0167(12) 0.0229(13) 0.0011(10) -0.0030(10) -0.0023(10)
O2 0.0190(10) 0.0365(12) 0.0376(12) 0.0013(9) -0.0081(9) -0.0088(10)
C26 0.0243(14) 0.0198(13) 0.0277(14) -0.0009(11) -0.0020(11) -0.0039(11)
N3 0.0180(11) 0.0277(13) 0.0271(12) 0.0042(10) -0.0034(9) -0.0017(10)
C18 0.0169(12) 0.0176(12) 0.0267(13) -0.0007(10) -0.0025(10) -0.0006(10)
C16 0.0144(12) 0.0243(14) 0.0259(13) 0.0020(10) -0.0022(10) 0.0011(11)
C14 0.0178(12) 0.0179(12) 0.0232(13) 0.0006(10) -0.0026(10) -0.0009(10)
C13 0.0137(11) 0.0199(13) 0.0245(13) -0.0000(10) -0.0024(10) 0.0009(10)
C20 0.0215(13) 0.0217(14) 0.0288(14) 0.0004(11) -0.0068(11) -0.0054(11)
C19 0.0186(12) 0.0190(13) 0.0263(13) -0.0001(10) -0.0054(10) -0.0007(11)
C53 0.0343(17) 0.0269(16) 0.0437(19) 0.0024(13) -0.0004(14) -0.0030(14)
C11 0.0218(13) 0.0193(13) 0.0253(14) -0.0004(10) -0.0009(11) 0.0015(10)
C33 0.0235(14) 0.0172(13) 0.0327(15) 0.0003(10) -0.0073(11) 0.0014(11)
C2 0.0206(13) 0.0205(13) 0.0270(14) 0.0010(10) 0.0004(11) -0.0016(11)
C17 0.0188(12) 0.0192(13) 0.0271(14) 0.0026(10) -0.0004(10) -0.0014(11)
C34 0.0322(17) 0.0284(16) 0.0444(19) -0.0039(13) 0.0025(14) -0.0026(14)
C7 0.0226(13) 0.0191(13) 0.0259(14) 0.0010(10) -0.0005(11) -0.0013(10)
C15 0.0177(12) 0.0206(13) 0.0270(14) 0.0002(10) -0.0034(10) -0.0020(11)
C46 0.0213(13) 0.0279(15) 0.0241(13) -0.0031(11) -0.0022(10) 0.0019(11)
C28 0.0271(16) 0.045(2) 0.0388(18) -0.0102(14) -0.0011(13) -0.0010(15)
C51 0.0232(13) 0.0225(14) 0.0289(14) -0.0003(11) -0.0034(11) 0.0039(11)
C39 0.0247(14) 0.0153(12) 0.0311(15) 0.0000(10) -0.0011(11) -0.0034(11)
C45 0.0181(12) 0.0215(13) 0.0243(13) -0.0009(10) -0.0048(10) 0.0043(10)
C32 0.0189(12) 0.0171(13) 0.0272(14) 0.0016(10) -0.0046(10) -0.0001(10)
C1 0.0160(12) 0.0171(12) 0.0265(13) -0.0010(10) -0.0018(10) -0.0006(10)
C3 0.0205(14) 0.0310(16) 0.0353(16) 0.0007(12) 0.0016(12) -0.0025(13)
C48 0.0235(14) 0.0350(17) 0.0287(15) -0.0034(12) -0.0069(11) -0.0003(13)
C47 0.0239(14) 0.0314(16) 0.0320(16) -0.0019(12) -0.0001(12) -0.0080(13)
C8 0.0420(18) 0.0313(16) 0.0262(15) -0.0019(14) 0.0034(13) 0.0046(13)
C40 0.0284(15) 0.0263(15) 0.0353(16) 0.0036(12) 0.0014(12) -0.0023(13)
C10 0.0264(14) 0.0292(15) 0.0286(15) 0.0025(12) -0.0030(12) 0.0037(12)
C6 0.0339(16) 0.0219(14) 0.0272(14) -0.0009(12) 0.0043(12) -0.0017(11)
C4 0.0229(15) 0.0404(19) 0.0413(18) -0.0028(13) 0.0095(13) -0.0028(15)
C50 0.0246(14) 0.0280(15) 0.0341(16) 0.0050(12) -0.0020(12) 0.0044(13)
C38 0.0295(15) 0.0235(15) 0.0406(18) -0.0012(12) -0.0062(13) -0.0026(13)
C27 0.0262(14) 0.0296(16) 0.0300(15) -0.0028(12) -0.0025(12) -0.0010(12)
C31 0.0315(16) 0.0280(16) 0.0372(17) -0.0042(13) -0.0069(13) 0.0059(13)
C35 0.0364(19) 0.0356(19) 0.062(2) -0.0053(15) 0.0079(17) 0.0063(17)
C25 0.0410(19) 0.0266(16) 0.048(2) -0.0048(14) 0.0094(15) -0.0075(14)
C21 0.049(2) 0.0237(16) 0.047(2) 0.0021(14) 0.0068(16) -0.0013(14)
C52 0.0275(15) 0.0278(15) 0.0389(17) 0.0032(12) -0.0062(13) -0.0059(13)
C41 0.0309(17) 0.0384(19) 0.051(2) 0.0098(14) 0.0092(15) -0.0033(16)
C43 0.053(2) 0.0332(18) 0.0315(17) 0.0035(16) 0.0028(15) -0.0004(14)
C23 0.044(2) 0.052(2) 0.048(2) 0.0111(18) 0.0030(17) -0.0209(18)
C29 0.0409(19) 0.0387(19) 0.0361(18) -0.0132(15) 0.0047(14) 0.0018(15)
C37 0.0388(19) 0.0235(16) 0.057(2) -0.0030(14) -0.0148(16) -0.0061(15)
C44 0.0336(16) 0.0277(16) 0.0309(16) 0.0057(13) -0.0036(12) -0.0022(12)
C9 0.0417(18) 0.0339(17) 0.0265(15) 0.0043(14) -0.0035(13) 0.0075(13)
C24 0.042(2) 0.048(2) 0.052(2) -0.0028(17) 0.0143(17) -0.0140(18)
C36 0.0326(18) 0.0261(17) 0.070(3) -0.0074(14) -0.0096(17) 0.0071(17)
C30 0.046(2) 0.0351(18) 0.0325(17) -0.0088(15) -0.0032(14) 0.0071(14)
C49 0.0226(14) 0.0417(19) 0.0357(17) 0.0026(13) -0.0087(12) 0.0059(14)
C54 0.0355(18) 0.0363(19) 0.063(2) 0.0033(15) -0.0016(17) -0.0167(18)
C5 0.0325(16) 0.0327(17) 0.0356(17) -0.0057(13) 0.0130(13) -0.0006(13)
C42 0.052(2) 0.040(2) 0.046(2) 0.0034(17) 0.0214(17) -0.0061(16)
C22 0.076(3) 0.0281(19) 0.064(3) 0.0134(19) 0.012(2) -0.0114(18)
O3 0.0440(14) 0.0426(15) 0.0435(14) 0.0011(12) -0.0021(11) 0.0027(12)
C56 0.046(2) 0.053(2) 0.043(2) -0.0002(18) -0.0002(16) -0.0036(18)
C55 0.048(2) 0.044(2) 0.046(2) 0.0005(17) 0.0085(17) -0.0012(17)
C57 0.037(2) 0.069(3) 0.046(2) -0.0016(19) -0.0032(16) 0.015(2)
C58 0.044(2) 0.055(3) 0.068(3) 0.0058(19) 0.016(2) 0.020(2)

loop_
_atom_type_symbol
_atom_type_scat_dispersion_real
_atom_type_scat_dispersion_imag
_atom_type_scat_Cromer_Mann_a1
_atom_type_scat_Cromer_Mann_a2
_atom_type_scat_Cromer_Mann_a3
_atom_type_scat_Cromer_Mann_a4
_atom_type_scat_Cromer_Mann_b1
_atom_type_scat_Cromer_Mann_b2
_atom_type_scat_Cromer_Mann_b3
_atom_type_scat_Cromer_Mann_b4
_atom_type_scat_Cromer_Mann_c
_atom_type_scat_source
_atom_type_scat_dispersion_source
Ni 0.35663 1.12491 12.83760 7.29200 4.44380 2.38000 3.87850 0.25650 12.17630 66.34210 1.03410005569 'International Tables Volume C Table 6.1.1.4 (pp. 500-502)' 'Henke, Gullikson and Davis, At. Data and Nucl. Data Tables, 1993, 54, 2'
C 0.00347 0.00161 2.31000 1.02000 1.58860 0.86500 20.84390 10.20750 0.56870 51.65120 0.215599998832 'International Tables Volume C Table 6.1.1.4 (pp. 500-502)' 'Henke, Gullikson and Davis, At. Data and Nucl. Data Tables, 1993, 54, 2'
H 0.00000 0.00000 0.49300 0.32291 0.14019 0.04081 10.51090 26.12570 3.14236 57.79970 0.0030380000826 'International Tables Volume C Table 6.1.1.4 (pp. 500-502)' 'Henke, Gullikson and Davis, At. Data and Nucl. Data Tables, 1993, 54, 2'
O 0.01158 0.00611 3.04850 2.28680 1.54630 0.86700 13.27710 5.70110 0.32390 32.90890 0.250800013542 'International Tables Volume C Table 6.1.1.4 (pp. 500-502)' 'Henke, Gullikson and Davis, At. Data and Nucl. Data Tables, 1993, 54, 2'
N 0.00653 0.00323 12.21260 3.13220 2.01250 1.16630 0.00570 9.89330 28.99750 0.58260 -11.5290002823 'International Tables Volume C Table 6.1.1.4 (pp. 500-502)' 'Henke, Gullikson and Davis, At. Data and Nucl. Data Tables, 1993, 54, 2'
Br -0.28346 2.55990 17.17890 5.23580 5.63770 3.98510 2.17230 16.57960 0.26090 41.43280 2.95569992065 'International Tables Volume C Table 6.1.1.4 (pp. 500-502)' 'Henke, Gullikson and Davis, At. Data and Nucl. Data Tables, 1993, 54, 2'

loop_
_geom_angle_atom_site_label_1
_geom_angle_atom_site_label_2
_geom_angle_atom_site_label_3
_geom_angle
Br2 Ni1 Br1 122.20(2)
N2 Ni1 Br1 105.99(7)
N2 Ni1 Br2 119.01(7)
N1 Ni1 Br1 110.40(7)
N1 Ni1 Br2 110.07(7)
N1 Ni1 N2 81.96(9)
C45 N2 Ni1 126.93(18)
C1 N2 Ni1 112.03(18)
C1 N2 C45 121.0(2)
C12 N1 Ni1 110.98(18)
C13 N1 Ni1 130.57(18)
C13 N1 C12 118.5(2)
C11 C12 N1 135.5(3)
C1 C12 N1 117.5(2)
C1 C12 C11 107.0(2)
C27 C26 C19 119.4(3)
C31 C26 C19 122.0(3)
C31 C26 C27 118.5(3)
O2 N3 O1 124.2(2)
C16 N3 O1 117.7(2)
C16 N3 O2 118.1(2)
C19 C18 C13 121.3(2)
C17 C18 C13 117.7(2)
C17 C18 C19 121.1(2)
C17 C16 N3 118.2(2)
C15 C16 N3 118.7(2)
C15 C16 C17 123.1(2)
C15 C14 C13 118.0(2)
C32 C14 C13 119.8(2)
C32 C14 C15 122.3(2)
C18 C13 N1 117.9(2)
C14 C13 N1 119.2(2)
C14 C13 C18 122.8(2)
C25 C20 C19 118.8(3)
C21 C20 C19 122.8(3)
C21 C20 C25 118.3(3)
C18 C19 C26 112.1(2)
C20 C19 C26 113.6(2)
C20 C19 C18 111.9(2)
C7 C11 C12 105.8(2)
C10 C11 C12 135.1(3)
C10 C11 C7 119.1(3)
C32 C33 C34 119.0(3)
C38 C33 C34 118.3(3)
C38 C33 C32 122.5(3)
C1 C2 C7 105.8(2)
C3 C2 C7 119.9(3)
C3 C2 C1 134.3(3)
C16 C17 C18 119.3(3)
C35 C34 C33 121.2(3)
C2 C7 C11 114.0(3)
C6 C7 C11 123.1(3)
C6 C7 C2 122.8(3)
C14 C15 C16 118.8(3)
C48 C46 C45 117.5(3)
C47 C46 C45 123.2(3)
C47 C46 C48 119.2(3)
C29 C28 C27 119.0(3)
C50 C51 C45 117.1(3)
C52 C51 C45 121.6(3)
C52 C51 C50 121.2(3)
C40 C39 C32 119.0(3)
C44 C39 C32 122.1(3)
C44 C39 C40 118.9(3)
C46 C45 N2 118.1(3)
C51 C45 N2 119.0(2)
C51 C45 C46 122.8(3)
C33 C32 C14 113.8(2)
C39 C32 C14 111.2(2)
C39 C32 C33 114.8(2)
C12 C1 N2 117.4(2)
C2 C1 N2 135.2(3)
C2 C1 C12 107.4(2)
C4 C3 C2 117.9(3)
C49 C48 C46 120.8(3)
C46 C47 C53 111.8(3)
C9 C8 C6 120.4(3)
C41 C40 C39 120.6(3)
C9 C10 C11 118.7(3)
C8 C6 C7 116.4(3)
C5 C6 C7 116.1(3)
C5 C6 C8 127.6(3)
C5 C4 C3 122.5(3)
C49 C50 C51 121.4(3)
C37 C38 C33 120.0(3)
C28 C27 C26 121.3(3)
C30 C31 C26 120.9(3)
C36 C35 C34 120.1(4)
C24 C25 C20 121.3(3)
C22 C21 C20 119.8(4)
C54 C52 C51 115.0(3)
C42 C41 C40 119.9(3)
C42 C43 C44 120.0(3)
C22 C23 C24 119.0(4)
C30 C29 C28 120.5(3)
C36 C37 C38 121.1(3)
C43 C44 C39 120.5(3)
C10 C9 C8 122.2(3)
C23 C24 C25 120.8(4)
C37 C36 C35 119.3(3)
C29 C30 C31 119.7(3)
C50 C49 C48 120.3(3)
C4 C5 C6 120.8(3)
C43 C42 C41 120.0(3)
C23 C22 C21 120.7(4)
C57 O3 C56 113.6(3)
C55 C56 O3 109.6(3)
C58 C57 O3 109.8(4)

loop_
_geom_bond_atom_site_label_1
_geom_bond_atom_site_label_2
_geom_bond_distance
Br1 Ni1 2.3374(7)
Ni1 Br2 2.3192(7)
Ni1 N2 2.039(2)
Ni1 N1 2.070(2)
N2 C45 1.449(3)
N2 C1 1.282(4)
N1 C12 1.280(4)
N1 C13 1.440(3)
O1 N3 1.228(3)
C12 C11 1.467(4)
C12 C1 1.513(4)
O2 N3 1.222(3)
C26 C19 1.518(4)
C26 C27 1.386(4)
C26 C31 1.393(4)
N3 C16 1.475(3)
C18 C13 1.409(4)
C18 C19 1.530(4)
C18 C17 1.393(4)
C16 C17 1.378(4)
C16 C15 1.388(4)
C14 C13 1.398(4)
C14 C15 1.400(4)
C14 C32 1.525(4)
C20 C19 1.523(4)
C20 C25 1.388(5)
C20 C21 1.382(4)
C53 C47 1.527(5)
C11 C7 1.416(4)
C11 C10 1.374(4)
C33 C34 1.391(5)
C33 C32 1.528(4)
C33 C38 1.397(4)
C2 C7 1.420(4)
C2 C1 1.459(4)
C2 C3 1.378(4)
C34 C35 1.387(5)
C7 C6 1.400(4)
C46 C45 1.398(4)
C46 C48 1.400(4)
C46 C47 1.504(4)
C28 C27 1.389(5)
C28 C29 1.396(5)
C51 C45 1.404(4)
C51 C50 1.390(4)
C51 C52 1.512(4)
C39 C32 1.529(4)
C39 C40 1.390(4)
C39 C44 1.389(4)
C3 C4 1.416(5)
C48 C49 1.381(5)
C8 C6 1.418(5)
C8 C9 1.380(5)
C40 C41 1.391(5)
C10 C9 1.409(5)
C6 C5 1.427(5)
C4 C5 1.373(5)
C50 C49 1.386(5)
C38 C37 1.394(5)
C31 C30 1.391(5)
C35 C36 1.383(6)
C25 C24 1.380(5)
C21 C22 1.399(6)
C52 C54 1.528(5)
C41 C42 1.378(6)
C43 C44 1.387(5)
C43 C42 1.386(6)
C23 C24 1.356(6)
C23 C22 1.388(7)
C29 C30 1.375(5)
C37 C36 1.374(6)
O3 C56 1.429(5)
O3 C57 1.396(5)
C56 C55 1.508(6)
C57 C58 1.495(7)
